data_4060430
loop_
_publ_author_name
'Schormann, Mark'
'Garratt, Shaun'
'Bochmann, Manfred'

_publ_section_title
;
 The Reactivity of Silyl-Substituted Allyl Ligands with Group 4, 5, 9 and 10 
 Metals: Routes to \h^3^-Allyls, Alkylidenes and sec-Alkyl Carbocations
;
_journal_issue 7
_journal_name_full Organometallics
_journal_page_first 1718
_journal_page_last 1724
_journal_paper_doi 10.1021/om0491692
_journal_volume 24
_journal_year 2005
_chemical_formula_moiety 'C15 H39 Si2 Sn2, Zr2 Cl9'
_chemical_formula_structural '[Me3SiCH(SnMe3)CHCH(SnMe3)SiMe3][Zr2Cl9]'
_chemical_formula_sum 'C15 H39 Cl9 Si2 Sn2 Zr2'
_chemical_formula_weight 1014.51
_space_group_IT_number 63
_symmetry_cell_setting orthorhombic
_symmetry_space_group_name_Hall '-C 2c 2'
_symmetry_space_group_name_H-M 'C m c m'
_cell_angle_alpha 90.00
_cell_angle_beta 90.00
_cell_angle_gamma 90.00
_cell_formula_units_Z 4
_cell_length_a 14.899(1)
_cell_length_b 12.310(1)
_cell_length_c 19.894(1)
_cell_measurement_temperature 140(1)
_cell_volume 3648.7(4)
_diffrn_ambient_temperature 140(1)
_exptl_crystal_density_diffrn 1.847
_refine_ls_R_factor_obs 0.0434
_refine_ls_wR_factor_obs 0.1094
_cod_database_code 4060430

loop_
_symmetry_equiv_pos_as_xyz
'x, y, z'
'-x, -y, z+1/2'
'-x, y, -z+1/2'
'x, -y, -z'
'x+1/2, y+1/2, z'
'-x+1/2, -y+1/2, z+1/2'
'-x+1/2, y+1/2, -z+1/2'
'x+1/2, -y+1/2, -z'
'-x, -y, -z'
'x, y, -z-1/2'
'x, -y, z-1/2'
'-x, y, z'
'-x+1/2, -y+1/2, -z'
'x+1/2, y+1/2, -z-1/2'
'x+1/2, -y+1/2, z-1/2'
'-x+1/2, y+1/2, z'

loop_
_atom_site_aniso_label
_atom_site_aniso_U_11
_atom_site_aniso_U_22
_atom_site_aniso_U_33
_atom_site_aniso_U_23
_atom_site_aniso_U_13
_atom_site_aniso_U_12
Zr 0.0363(5) 0.0323(4) 0.0319(4) 0.0013(3) 0.000 0.000
Cl1 0.0388(10) 0.0416(9) 0.0379(8) 0.000 0.000 0.0092(7)
Cl2 0.0482(15) 0.0286(11) 0.0329(11) 0.000 0.000 0.000
Cl3 0.0422(8) 0.0504(8) 0.0411(6) -0.0039(5) -0.0053(5) -0.0043(6)
Cl4 0.0740(15) 0.0383(10) 0.0470(10) 0.0107(8) 0.000 0.000
Sn 0.0345(5) 0.0324(4) 0.0344(4) 0.0020(2) 0.0023(3) 0.0010(3)
C1 0.029(9) 0.071(12) 0.052(10) 0.044(8) -0.021(7) -0.012(8)
C2 0.041(12) 0.032(10) 0.065(17) -0.013(9) -0.033(11) 0.008(8)
C3 0.047(6) 0.030(5) 0.047(6) 0.005(3) 0.001(4) 0.011(4)
C4 0.039(4) 0.028(3) 0.036(4) 0.002(3) 0.000 0.000
Si 0.034(2) 0.0363(14) 0.0328(13) 0.0032(10) -0.0001(11) 0.0020(11)
C5 0.058(12) 0.071(12) 0.032(7) 0.028(7) 0.023(7) -0.016(8)
C6 0.082(7) 0.047(5) 0.036(4) 0.008(3) 0.000 0.000
C7 0.102(24) 0.083(23) 0.048(15) 0.017(13) -0.013(13) -0.008(17)
C8 0.025(5) 0.030(5) 0.035(5) 0.000 0.000 0.000

loop_
_atom_site_label
_atom_site_type_symbol
_atom_site_fract_x
_atom_site_fract_y
_atom_site_fract_z
_atom_site_U_iso_or_equiv
_atom_site_thermal_displace_type
_atom_site_occupancy
_atom_site_calc_flag
_atom_site_refinement_flags
_atom_site_disorder_group
Zr Zr 0.5000 0.23861(5) 0.65898(3) 0.0335(2) Uani 1 d S .
Cl1 Cl 0.39116(12) 0.31322(14) 0.7500 0.0394(4) Uani 1 d S .
Cl2 Cl 0.5000 0.0834(2) 0.7500 0.0366(5) Uani 1 d S .
Cl3 Cl 0.37866(9) 0.15667(11) 0.60261(6) 0.0446(3) Uani 1 d . .
Cl4 Cl 0.5000 0.4086(2) 0.60530(10) 0.0531(5) Uani 1 d S .
Sn Sn 0.35770(5) 0.29213(5) 0.34632(3) 0.0338(2) Uani 0.50 d P .
C1 C 0.3581(13) 0.3623(20) 0.4350(13) 0.051(5) Uani 0.50 d P .
H1A H 0.3781(13) 0.4361(20) 0.4305(13) 0.076 Uiso 0.50 calc PR .
H1B H 0.3979(13) 0.3237(20) 0.4645(13) 0.076 Uiso 0.50 calc PR .
H1C H 0.2985(13) 0.3614(20) 0.4533(13) 0.076 Uiso 0.50 calc PR .
C2 C 0.3166(16) 0.1339(20) 0.3470(13) 0.046(8) Uani 0.50 d P .
H2A H 0.3182(16) 0.1055(20) 0.3021(13) 0.069 Uiso 0.50 calc PR .
H2B H 0.2564(16) 0.1297(20) 0.3641(13) 0.069 Uiso 0.50 calc PR .
H2C H 0.3558(16) 0.0921(20) 0.3752(13) 0.069 Uiso 0.50 calc PR .
C3 C 0.3018(7) 0.3970(8) 0.2721(5) 0.041(3) Uani 0.50 d P .
H3A H 0.3023(7) 0.3611(8) 0.2293(5) 0.062 Uiso 0.50 calc PR .
H3B H 0.3368(7) 0.4623(8) 0.2695(5) 0.062 Uiso 0.50 calc PR .
H3C H 0.2412(7) 0.4148(8) 0.2842(5) 0.062 Uiso 0.50 calc PR .
C4 C 0.5000 0.2877(5) 0.3145(3) 0.035(2) Uani 1 d S .
H4 H 0.5198 0.3630(5) 0.3085(3) 0.008(17) Uiso 0.50 calc PR .
Si Si 0.5779(2) 0.2214(2) 0.38260(13) 0.0345(6) Uani 0.50 d P .
C5 C 0.6243(16) 0.3373(20) 0.4440(12) 0.053(6) Uani 0.50 d P .
H5A H 0.5747(16) 0.3766(20) 0.4629(12) 0.080 Uiso 0.50 calc PR .
H5B H 0.6618(16) 0.3862(20) 0.4190(12) 0.080 Uiso 0.50 calc PR .
H5C H 0.6586(16) 0.3046(20) 0.4794(12) 0.080 Uiso 0.50 calc PR .
C6 C 0.5000 0.1236(7) 0.4348(4) 0.055(2) Uani 1 d S .
H6A H 0.4507 0.1642(7) 0.4531(4) 0.083 Uiso 0.50 calc PR .
H6B H 0.5339 0.0917(7) 0.4708(4) 0.083 Uiso 0.50 calc PR .
H6C H 0.4774 0.0673(7) 0.4061(4) 0.083 Uiso 0.50 calc PR .
C7 C 0.6790(23) 0.1421(32) 0.3445(15) 0.078(12) Uani 0.50 d P .
H7A H 0.7144(23) 0.1117(32) 0.3802(15) 0.117 Uiso 0.50 calc PR .
H7B H 0.7153(23) 0.1908(32) 0.3184(15) 0.117 Uiso 0.50 calc PR .
H7C H 0.6571(23) 0.0848(32) 0.3162(15) 0.117 Uiso 0.50 calc PR .
C8 C 0.5000 0.2378(8) 0.2500 0.030(2) Uani 1 d S .
H8 H 0.5000 0.1623(8) 0.2500 0.001(16) Uiso 1 calc SR .

loop_
_geom_bond_atom_site_label_1
_geom_bond_atom_site_label_2
_geom_bond_distance
_geom_bond_site_symmetry_2
_geom_bond_publ_flag
Zr Cl4 2.350(2) . ?
Zr Cl3 2.3545(14) . ?
Zr Cl3 2.3545(14) 12_655 ?
Zr Cl1 2.5984(14) 3_656 ?
Zr Cl1 2.5985(14) . ?
Zr Cl2 2.632(2) . ?
Zr Zr 3.6214(14) 10_557 ?
Cl1 Zr 2.5984(14) 10_557 ?
Cl2 Zr 2.632(2) 10_557 ?
Sn C1 1.96(3) . ?
Sn C2 2.04(3) . ?
Sn C3 2.130(9) . ?
Sn C4 2.213(2) . ?
C1 H1A 0.96 . ?
C1 H1B 0.96 . ?
C1 H1C 0.96 . ?
C2 H2A 0.96 . ?
C2 H2B 0.96 . ?
C2 H2C 0.96 . ?
C3 H3A 0.96 . ?
C3 H3B 0.96 . ?
C3 H3C 0.96 . ?
C4 C8 1.422(8) . ?
C4 Si 1.963(6) . ?
C4 H4 0.98 . ?
Si C7 1.95(3) . ?
Si C6 1.969(7) . ?
Si C5 2.00(3) . ?
Si C1 2.24(3) 12_655 ?
C5 H5A 0.96 . ?
C5 H5B 0.96 . ?
C5 H5C 0.96 . ?
C6 H6A 0.96 . ?
C6 H6B 0.96 . ?
C6 H6C 0.96 . ?
C7 H7A 0.96 . ?
C7 H7B 0.96 . ?
C7 H7C 0.96 . ?
C8 C4 1.422(8) 10_556 ?
C8 H8 0.93 . ?
